data_2232461
loop_
_publ_author_name
'Luo, Kaijun'
'Jia, Juan'
'Chen, Yanfang'
'Luo, Daibing'

_publ_section_title
;
 (3-Benzoyl-1,7,7-trimethylbicyclo[2.2.1]heptan-2-olato-\k^2^<i>O</i>,<i>O</i>)bis[2-(2-pyridyl)phenyl-\k^2^<i>C</i>^1^,<i>N</i>]iridium(III)
;
_journal_coeditor_code SU2315
_journal_issue 11
_journal_name_full 'Acta Crystallographica Section E'
_journal_page_first m1513
_journal_paper_doi 10.1107/S1600536811039262
_journal_volume 67
_journal_year 2011
_chemical_formula_iupac '[Ir (C11 H8 N)2 (C17 H19 O2)]'
_chemical_formula_moiety 'C39 H35 Ir N2 O2'
_chemical_formula_sum 'C39 H35 Ir N2 O2'
_chemical_formula_weight 755.89
_chemical_name_systematic
;
(3-Benzoyl-1,7,7-trimethylbicyclo[2.2.1]heptan-2-olato-
\k^2^<i>O</i>,<i>O</i>)bis[2-(2-pyridyl)phenyl-
\k^2^<i>C</i>^1^,<i>N</i>]iridium(III)
;
_space_group_IT_number 14
_symmetry_cell_setting monoclinic
_symmetry_space_group_name_Hall '-P 2yn'
_symmetry_space_group_name_H-M 'P 1 21/n 1'
_cell_angle_alpha 90.00
_cell_angle_beta 101.755(6)
_cell_angle_gamma 90.00
_cell_formula_units_Z 4
_cell_length_a 10.4569(6)
_cell_length_b 15.0979(9)
_cell_length_c 19.9110(11)
_cell_measurement_reflns_used 6379
_cell_measurement_temperature 296(2)
_cell_measurement_theta_max 28.4522
_cell_measurement_theta_min 2.8878
_cell_volume 3077.6(3)
_computing_cell_refinement 'CrysAlis PRO (Oxford Diffraction, 2010)'
_computing_data_collection 'CrysAlis PRO (Oxford Diffraction, 2010)'
_computing_data_reduction 'CrysAlis PRO (Oxford Diffraction, 2010)'
_computing_molecular_graphics 'OLEX2 (Dolomanov <i>et al.</i>, 2009)'
_computing_publication_material 'OLEX2 (Dolomanov <i>et al.</i>, 2009)'
_computing_structure_refinement 'SHELXL97 (Sheldrick, 2008)'
_computing_structure_solution 'SHELXS97 (Sheldrick, 2008)'
_diffrn_ambient_temperature 296(2)
_diffrn_detector_area_resol_mean 16.0874
_diffrn_measured_fraction_theta_full 0.993
_diffrn_measured_fraction_theta_max 0.993
_diffrn_measurement_device_type 'Oxford Diffraction Xcalibur Eos'
_diffrn_measurement_method \w
_diffrn_radiation_monochromator graphite
_diffrn_radiation_source 'Enhance (Mo) X-ray Source'
_diffrn_radiation_type MoK\a
_diffrn_radiation_wavelength 0.71073
_diffrn_reflns_av_R_equivalents 0.0318
_diffrn_reflns_av_sigmaI/netI 0.0536
_diffrn_reflns_limit_h_max 12
_diffrn_reflns_limit_h_min -13
_diffrn_reflns_limit_k_max 18
_diffrn_reflns_limit_k_min -16
_diffrn_reflns_limit_l_max 24
_diffrn_reflns_limit_l_min -22
_diffrn_reflns_number 12765
_diffrn_reflns_theta_full 26.37
_diffrn_reflns_theta_max 26.37
_diffrn_reflns_theta_min 2.89
_exptl_absorpt_coefficient_mu 4.377
_exptl_absorpt_correction_T_max 0.4326
_exptl_absorpt_correction_T_min 0.3018
_exptl_absorpt_correction_type multi-scan
_exptl_absorpt_process_details
;
(CrysAlis PRO; Oxford Diffraction, 2010)
;
_exptl_crystal_colour yellow
_exptl_crystal_density_diffrn 1.631
_exptl_crystal_density_method 'not measured'
_exptl_crystal_description block
_exptl_crystal_F_000 1504
_exptl_crystal_size_max 0.36
_exptl_crystal_size_mid 0.32
_exptl_crystal_size_min 0.23
_refine_diff_density_max 1.211
_refine_diff_density_min -1.314
_refine_ls_extinction_method none
_refine_ls_goodness_of_fit_ref 0.972
_refine_ls_hydrogen_treatment constr
_refine_ls_matrix_type full
_refine_ls_number_parameters 400
_refine_ls_number_reflns 6233
_refine_ls_number_restraints 0
_refine_ls_restrained_S_all 0.972
_refine_ls_R_factor_all 0.0603
_refine_ls_R_factor_gt 0.0376
_refine_ls_shift/su_max 0.002
_refine_ls_shift/su_mean 0.000
_refine_ls_structure_factor_coef Fsqd
_refine_ls_weighting_details 'calc w=1/[\s^2^(Fo^2^)+(0.0396P)^2^] where P=(Fo^2^+2Fc^2^)/3'
_refine_ls_weighting_scheme calc
_refine_ls_wR_factor_gt 0.0720
_refine_ls_wR_factor_ref 0.0758
_reflns_number_gt 4631
_reflns_number_total 6233
_reflns_threshold_expression I>2sigma(I)
_cod_data_source_file su2315.cif
_cod_data_source_block I
_cod_original_sg_symbol_H-M 'P 21/n'
_cod_database_code 2232461
_cod_database_fobs_code 2232461

loop_
_space_group_symop_id
_space_group_symop_operation_xyz
1 'x, y, z'
2 '-x+1/2, y+1/2, -z+1/2'
3 '-x, -y, -z'
4 'x-1/2, -y-1/2, z-1/2'

loop_
_atom_site_type_symbol
_atom_site_label
_atom_site_fract_x
_atom_site_fract_y
_atom_site_fract_z
_atom_site_U_iso_or_equiv
_atom_site_adp_type
_atom_site_calc_flag
_atom_site_refinement_flags
_atom_site_occupancy
_atom_site_symmetry_multiplicity
Ir Ir1 0.011297(17) 0.240633(12) 0.384356(9) 0.03589(7) Uani d . 1 1
O O1 0.1844(3) 0.1580(2) 0.39631(15) 0.0355(7) Uani d . 1 1
O O2 0.0088(3) 0.2488(2) 0.27613(16) 0.0410(8) Uani d . 1 1
N N1 -0.0946(4) 0.1267(3) 0.3756(2) 0.0411(10) Uani d . 1 1
N N2 0.1116(4) 0.3565(3) 0.40134(18) 0.0354(9) Uani d . 1 1
C C1 -0.1432(5) 0.0837(4) 0.3165(3) 0.0483(13) Uani d . 1 1
H H1 -0.1273 0.1073 0.2758 0.058 Uiso calc R 1 1
C C2 -0.2153(5) 0.0065(4) 0.3132(3) 0.0551(14) Uani d . 1 1
H H2 -0.2492 -0.0206 0.2715 0.066 Uiso calc R 1 1
C C3 -0.2354(5) -0.0293(4) 0.3753(3) 0.0571(16) Uani d . 1 1
H H3 -0.2805 -0.0823 0.3758 0.069 Uiso calc R 1 1
C C4 -0.1876(5) 0.0151(4) 0.4351(3) 0.0536(14) Uani d . 1 1
H H4 -0.2033 -0.0078 0.4760 0.064 Uiso calc R 1 1
C C5 -0.1169(4) 0.0924(3) 0.4370(3) 0.0431(12) Uani d . 1 1
C C6 -0.0578(4) 0.1448(3) 0.4969(2) 0.0397(12) Uani d . 1 1
C C7 -0.0643(5) 0.1208(4) 0.5638(3) 0.0518(14) Uani d . 1 1
H H7 -0.1059 0.0685 0.5718 0.062 Uiso calc R 1 1
C C8 -0.0086(5) 0.1750(4) 0.6182(3) 0.0574(15) Uani d . 1 1
H H8 -0.0134 0.1596 0.6629 0.069 Uiso calc R 1 1
C C9 0.0532(6) 0.2509(4) 0.6057(3) 0.0551(15) Uani d . 1 1
H H9 0.0917 0.2871 0.6420 0.066 Uiso calc R 1 1
C C10 0.0588(5) 0.2743(4) 0.5394(3) 0.0502(13) Uani d . 1 1
H H10 0.1004 0.3268 0.5321 0.060 Uiso calc R 1 1
C C11 0.0050(5) 0.2227(3) 0.4832(2) 0.0423(12) Uani d . 1 1
C C12 0.2430(5) 0.3628(4) 0.4152(3) 0.0501(14) Uani d . 1 1
H H12 0.2923 0.3123 0.4121 0.060 Uiso calc R 1 1
C C13 0.3068(6) 0.4420(5) 0.4339(3) 0.0630(16) Uani d . 1 1
H H13 0.3975 0.4450 0.4425 0.076 Uiso calc R 1 1
C C14 0.2339(7) 0.5162(4) 0.4394(3) 0.0696(18) Uani d . 1 1
H H14 0.2742 0.5700 0.4529 0.083 Uiso calc R 1 1
C C15 0.0998(6) 0.5094(4) 0.4245(3) 0.0545(14) Uani d . 1 1
H H15 0.0492 0.5593 0.4275 0.065 Uiso calc R 1 1
C C16 0.0404(5) 0.4308(4) 0.4054(2) 0.0467(13) Uani d . 1 1
C C17 -0.1026(5) 0.4141(3) 0.3877(2) 0.0450(13) Uani d . 1 1
C C18 -0.1962(6) 0.4818(4) 0.3824(3) 0.0619(16) Uani d . 1 1
H H18 -0.1709 0.5406 0.3900 0.074 Uiso calc R 1 1
C C19 -0.3295(6) 0.4585(5) 0.3653(3) 0.0695(18) Uani d . 1 1
H H19 -0.3933 0.5021 0.3623 0.083 Uiso calc R 1 1
C C20 -0.3647(6) 0.3725(4) 0.3531(3) 0.0688(18) Uani d . 1 1
H H20 -0.4527 0.3576 0.3420 0.083 Uiso calc R 1 1
C C21 -0.2731(5) 0.3079(4) 0.3569(3) 0.0592(16) Uani d . 1 1
H H21 -0.3009 0.2499 0.3475 0.071 Uiso calc R 1 1
C C22 -0.1386(5) 0.3247(3) 0.3746(2) 0.0399(12) Uani d . 1 1
C C23 0.0909(4) 0.2123(3) 0.2447(2) 0.0330(10) Uani d . 1 1
C C24 0.0621(4) 0.2298(3) 0.1683(2) 0.0365(11) Uani d . 1 1
C C25 0.1607(5) 0.2425(3) 0.1319(2) 0.0413(11) Uani d . 1 1
H H25 0.2478 0.2387 0.1541 0.050 Uiso calc R 1 1
C C26 0.1288(6) 0.2608(3) 0.0621(3) 0.0556(14) Uani d . 1 1
H H26 0.1952 0.2686 0.0379 0.067 Uiso calc R 1 1
C C27 0.0046(6) 0.2674(4) 0.0291(3) 0.0634(17) Uani d . 1 1
H H27 -0.0148 0.2773 -0.0180 0.076 Uiso calc R 1 1
C C28 -0.0949(6) 0.2597(4) 0.0646(3) 0.0647(17) Uani d . 1 1
H H28 -0.1812 0.2677 0.0421 0.078 Uiso calc R 1 1
C C29 -0.0658(5) 0.2400(4) 0.1336(3) 0.0523(14) Uani d . 1 1
H H29 -0.1333 0.2334 0.1572 0.063 Uiso calc R 1 1
C C30 0.1920(4) 0.1572(3) 0.2748(2) 0.0337(10) Uani d . 1 1
C C31 0.2301(4) 0.1346(3) 0.3445(2) 0.0311(10) Uani d . 1 1
C C32 0.3490(4) 0.0745(3) 0.3523(2) 0.0349(11) Uani d . 1 1
C C33 0.3151(4) 0.0220(3) 0.2842(2) 0.0377(11) Uani d . 1 1
C C34 0.2894(4) 0.1080(3) 0.2407(2) 0.0377(11) Uani d . 1 1
H H34 0.2600 0.0984 0.1913 0.045 Uiso calc R 1 1
C C35 0.4212(5) 0.1555(4) 0.2612(2) 0.0477(13) Uani d . 1 1
H H35A 0.4851 0.1311 0.2372 0.057 Uiso calc R 1 1
H H35B 0.4124 0.2186 0.2519 0.057 Uiso calc R 1 1
C C36 0.4591(5) 0.1375(3) 0.3380(2) 0.0444(12) Uani d . 1 1
H H36A 0.4615 0.1919 0.3640 0.053 Uiso calc R 1 1
H H36B 0.5439 0.1090 0.3496 0.053 Uiso calc R 1 1
C C37 0.1943(5) -0.0362(4) 0.2786(3) 0.0520(14) Uani d . 1 1
H H37A 0.1649 -0.0544 0.2318 0.078 Uiso calc R 1 1
H H37B 0.1264 -0.0033 0.2933 0.078 Uiso calc R 1 1
H H37C 0.2156 -0.0875 0.3072 0.078 Uiso calc R 1 1
C C38 0.4259(5) -0.0355(4) 0.2702(3) 0.0526(14) Uani d . 1 1
H H38A 0.4493 -0.0782 0.3063 0.079 Uiso calc R 1 1
H H38B 0.5002 0.0011 0.2682 0.079 Uiso calc R 1 1
H H38C 0.3984 -0.0656 0.2272 0.079 Uiso calc R 1 1
C C39 0.3849(5) 0.0237(3) 0.4182(2) 0.0449(12) Uani d . 1 1
H H39A 0.3237 -0.0236 0.4183 0.067 Uiso calc R 1 1
H H39B 0.3830 0.0626 0.4561 0.067 Uiso calc R 1 1
H H39C 0.4712 -0.0004 0.4224 0.067 Uiso calc R 1 1

loop_
_atom_site_aniso_label
_atom_site_aniso_U_11
_atom_site_aniso_U_22
_atom_site_aniso_U_33
_atom_site_aniso_U_12
_atom_site_aniso_U_13
_atom_site_aniso_U_23
Ir1 0.03940(11) 0.03886(12) 0.03298(10) 0.00425(9) 0.01573(7) 0.00030(9)
O1 0.0318(18) 0.049(2) 0.0268(17) 0.0043(14) 0.0096(14) -0.0017(14)
O2 0.0458(18) 0.043(2) 0.0357(17) 0.0114(15) 0.0133(14) 0.0069(15)
N1 0.042(2) 0.040(2) 0.045(3) 0.0126(19) 0.017(2) 0.0055(19)
N2 0.038(2) 0.039(2) 0.031(2) -0.0003(18) 0.0096(17) 0.0057(17)
C1 0.049(3) 0.056(4) 0.041(3) 0.004(3) 0.013(3) -0.005(3)
C2 0.046(3) 0.054(4) 0.064(4) 0.003(3) 0.012(3) -0.011(3)
C3 0.042(3) 0.049(4) 0.081(5) 0.001(3) 0.013(3) 0.002(3)
C4 0.050(3) 0.052(4) 0.064(4) 0.002(3) 0.022(3) 0.013(3)
C5 0.037(3) 0.043(3) 0.052(3) 0.007(2) 0.018(2) 0.008(2)
C6 0.038(3) 0.044(3) 0.042(3) 0.009(2) 0.019(2) 0.006(2)
C7 0.052(3) 0.061(4) 0.047(3) 0.001(3) 0.024(3) 0.009(3)
C8 0.058(3) 0.075(4) 0.046(3) 0.016(3) 0.026(3) 0.012(3)
C9 0.063(4) 0.063(4) 0.044(3) 0.016(3) 0.022(3) -0.006(3)
C10 0.052(3) 0.057(4) 0.046(3) 0.006(3) 0.023(3) -0.001(3)
C11 0.044(3) 0.045(3) 0.043(3) 0.010(2) 0.020(2) 0.002(2)
C12 0.051(3) 0.060(4) 0.042(3) -0.002(3) 0.015(3) 0.000(3)
C13 0.056(4) 0.077(5) 0.055(4) -0.012(3) 0.007(3) 0.007(3)
C14 0.110(5) 0.053(4) 0.044(3) -0.027(4) 0.011(4) -0.001(3)
C15 0.073(4) 0.043(3) 0.049(3) 0.005(3) 0.017(3) -0.005(3)
C16 0.069(4) 0.047(3) 0.027(3) 0.000(3) 0.018(2) 0.006(2)
C17 0.059(3) 0.045(3) 0.036(3) 0.015(3) 0.020(3) 0.001(2)
C18 0.088(5) 0.049(4) 0.052(4) 0.019(3) 0.020(3) 0.000(3)
C19 0.059(4) 0.088(6) 0.062(4) 0.027(4) 0.015(3) 0.009(4)
C20 0.051(4) 0.066(5) 0.091(5) 0.018(3) 0.017(3) 0.004(4)
C21 0.049(3) 0.058(4) 0.073(4) 0.010(3) 0.017(3) 0.005(3)
C22 0.045(3) 0.042(3) 0.036(3) 0.010(2) 0.018(2) -0.002(2)
C23 0.035(2) 0.037(3) 0.029(2) 0.002(2) 0.012(2) 0.002(2)
C24 0.042(3) 0.034(3) 0.032(2) 0.002(2) 0.004(2) 0.001(2)
C25 0.051(3) 0.041(3) 0.033(2) -0.003(2) 0.011(2) 0.006(2)
C26 0.076(4) 0.055(4) 0.039(3) -0.003(3) 0.017(3) 0.011(3)
C27 0.078(4) 0.080(5) 0.027(3) -0.001(3) 0.000(3) 0.013(3)
C28 0.056(3) 0.084(5) 0.046(3) 0.012(3) -0.008(3) 0.002(3)
C29 0.044(3) 0.069(4) 0.044(3) 0.005(3) 0.008(2) 0.006(3)
C30 0.038(3) 0.039(3) 0.024(2) 0.000(2) 0.008(2) 0.002(2)
C31 0.033(2) 0.035(3) 0.027(2) -0.0026(19) 0.0097(19) -0.001(2)
C32 0.037(3) 0.040(3) 0.029(2) 0.002(2) 0.009(2) 0.002(2)
C33 0.041(3) 0.041(3) 0.032(3) 0.003(2) 0.009(2) 0.001(2)
C34 0.045(3) 0.044(3) 0.025(2) 0.007(2) 0.009(2) 0.001(2)
C35 0.051(3) 0.054(3) 0.044(3) 0.000(2) 0.025(3) 0.007(2)
C36 0.039(3) 0.054(3) 0.040(3) -0.004(2) 0.007(2) -0.002(2)
C37 0.055(3) 0.051(3) 0.049(3) -0.011(3) 0.007(3) 0.002(3)
C38 0.064(3) 0.051(3) 0.042(3) 0.020(3) 0.009(3) -0.002(3)
C39 0.041(3) 0.055(3) 0.038(3) 0.004(2) 0.005(2) 0.008(2)

loop_
_atom_type_symbol
_atom_type_description
_atom_type_scat_dispersion_real
_atom_type_scat_dispersion_imag
_atom_type_scat_source
C C 0.0033 0.0016 'International Tables Vol C Tables 4.2.6.8 and 6.1.1.4'
H H 0.0000 0.0000 'International Tables Vol C Tables 4.2.6.8 and 6.1.1.4'
O O 0.0106 0.0060 'International Tables Vol C Tables 4.2.6.8 and 6.1.1.4'
N N 0.0061 0.0033 'International Tables Vol C Tables 4.2.6.8 and 6.1.1.4'
Ir Ir -1.4442 7.9887 'International Tables Vol C Tables 4.2.6.8 and 6.1.1.4'

loop_
_geom_angle_atom_site_label_1
_geom_angle_atom_site_label_2
_geom_angle_atom_site_label_3
_geom_angle
O2 Ir1 O1 88.99(11)
N1 Ir1 O1 87.18(13)
N1 Ir1 O2 93.82(14)
N2 Ir1 O1 94.93(14)
N2 Ir1 O2 91.04(13)
N2 Ir1 N1 174.74(14)
C11 Ir1 O1 90.47(15)
C11 Ir1 O2 174.84(17)
C11 Ir1 N1 81.03(19)
C11 Ir1 N2 94.12(18)
C22 Ir1 O1 175.56(16)
C22 Ir1 O2 90.97(15)
C22 Ir1 N1 97.25(18)
C22 Ir1 N2 80.63(19)
C22 Ir1 C11 89.96(19)
C31 O1 Ir1 120.9(3)
C23 O2 Ir1 126.1(3)
C1 N1 Ir1 125.7(3)
C1 N1 C5 119.1(4)
C5 N1 Ir1 115.2(3)
C12 N2 Ir1 124.4(3)
C12 N2 C16 118.5(5)
C16 N2 Ir1 116.8(3)
N1 C1 H1 118.3
N1 C1 C2 123.5(5)
C2 C1 H1 118.3
C1 C2 H2 121.3
C1 C2 C3 117.5(5)
C3 C2 H2 121.3
C2 C3 H3 120.5
C4 C3 C2 118.9(5)
C4 C3 H3 120.5
C3 C4 H4 118.7
C3 C4 C5 122.6(5)
C5 C4 H4 118.7
N1 C5 C6 113.4(4)
C4 C5 N1 118.4(5)
C4 C5 C6 128.2(5)
C7 C6 C5 122.9(5)
C7 C6 C11 121.3(5)
C11 C6 C5 115.8(4)
C6 C7 H7 120.1
C8 C7 C6 119.8(5)
C8 C7 H7 120.1
C7 C8 H8 120.3
C9 C8 C7 119.5(5)
C9 C8 H8 120.3
C8 C9 H9 119.9
C8 C9 C10 120.3(6)
C10 C9 H9 119.9
C9 C10 H10 118.7
C9 C10 C11 122.7(5)
C11 C10 H10 118.7
C6 C11 Ir1 114.5(4)
C10 C11 Ir1 129.0(4)
C10 C11 C6 116.4(4)
N2 C12 H12 118.9
N2 C12 C13 122.1(5)
C13 C12 H12 118.9
C12 C13 H13 120.6
C14 C13 C12 118.8(6)
C14 C13 H13 120.6
C13 C14 H14 120.6
C13 C14 C15 118.7(6)
C15 C14 H14 120.6
C14 C15 H15 119.5
C16 C15 C14 120.9(6)
C16 C15 H15 119.5
N2 C16 C17 112.5(5)
C15 C16 N2 120.9(5)
C15 C16 C17 126.6(5)
C18 C17 C16 123.1(5)
C18 C17 C22 121.8(5)
C22 C17 C16 115.1(4)
C17 C18 H18 120.8
C17 C18 C19 118.4(6)
C19 C18 H18 120.8
C18 C19 H19 120.0
C20 C19 C18 120.0(6)
C20 C19 H19 120.0
C19 C20 H20 119.5
C21 C20 C19 121.0(6)
C21 C20 H20 119.5
C20 C21 H21 118.5
C20 C21 C22 122.9(6)
C22 C21 H21 118.5
C17 C22 Ir1 114.5(4)
C21 C22 Ir1 129.6(4)
C21 C22 C17 115.9(5)
O2 C23 C24 113.5(4)
O2 C23 C30 125.1(4)
C30 C23 C24 121.3(4)
C25 C24 C23 122.2(4)
C29 C24 C23 119.8(4)
C29 C24 C25 117.9(4)
C24 C25 H25 120.1
C26 C25 C24 119.8(5)
C26 C25 H25 120.1
C25 C26 H26 119.4
C27 C26 C25 121.2(5)
C27 C26 H26 119.4
C26 C27 H27 119.9
C26 C27 C28 120.2(5)
C28 C27 H27 119.9
C27 C28 H28 120.2
C27 C28 C29 119.5(5)
C29 C28 H28 120.2
C24 C29 H29 119.4
C28 C29 C24 121.2(5)
C28 C29 H29 119.4
C23 C30 C31 127.7(4)
C23 C30 C34 128.4(4)
C31 C30 C34 104.0(4)
O1 C31 C30 131.0(4)
O1 C31 C32 121.1(4)
C30 C31 C32 107.8(4)
C31 C32 C33 100.3(4)
C31 C32 C36 103.6(4)
C33 C32 C36 101.3(3)
C39 C32 C31 116.6(4)
C39 C32 C33 118.5(4)
C39 C32 C36 114.1(4)
C32 C33 C34 92.5(4)
C37 C33 C32 113.4(3)
C37 C33 C34 113.2(4)
C38 C33 C32 113.9(4)
C38 C33 C34 115.3(4)
C38 C33 C37 108.0(4)
C30 C34 C33 102.4(3)
C30 C34 H34 114.7
C30 C34 C35 107.4(4)
C33 C34 H34 114.7
C35 C34 C33 101.4(4)
C35 C34 H34 114.7
C34 C35 H35A 111.2
C34 C35 H35B 111.2
H35A C35 H35B 109.1
C36 C35 C34 102.7(4)
C36 C35 H35A 111.2
C36 C35 H35B 111.2
C32 C36 H36A 111.0
C32 C36 H36B 111.0
C35 C36 C32 104.0(4)
C35 C36 H36A 111.0
C35 C36 H36B 111.0
H36A C36 H36B 109.0
C33 C37 H37A 109.5
C33 C37 H37B 109.5
C33 C37 H37C 109.5
H37A C37 H37B 109.5
H37A C37 H37C 109.5
H37B C37 H37C 109.5
C33 C38 H38A 109.5
C33 C38 H38B 109.5
C33 C38 H38C 109.5
H38A C38 H38B 109.5
H38A C38 H38C 109.5
H38B C38 H38C 109.5
C32 C39 H39A 109.5
C32 C39 H39B 109.5
C32 C39 H39C 109.5
H39A C39 H39B 109.5
H39A C39 H39C 109.5
H39B C39 H39C 109.5

loop_
_geom_bond_atom_site_label_1
_geom_bond_atom_site_label_2
_geom_bond_distance
Ir1 O1 2.171(3)
Ir1 O2 2.153(3)
Ir1 N1 2.033(4)
Ir1 N2 2.032(4)
Ir1 C11 2.001(5)
Ir1 C22 1.996(5)
O1 C31 1.272(5)
O2 C23 1.285(5)
N1 C1 1.349(6)
N1 C5 1.392(6)
N2 C12 1.349(6)
N2 C16 1.358(6)
C1 H1 0.9300
C1 C2 1.383(7)
C2 H2 0.9300
C2 C3 1.404(7)
C3 H3 0.9300
C3 C4 1.368(8)
C4 H4 0.9300
C4 C5 1.377(7)
C5 C6 1.459(7)
C6 C7 1.396(6)
C6 C11 1.401(6)
C7 H7 0.9300
C7 C8 1.388(8)
C8 H8 0.9300
C8 C9 1.364(8)
C9 H9 0.9300
C9 C10 1.380(7)
C10 H10 0.9300
C10 C11 1.384(7)
C12 H12 0.9300
C12 C13 1.383(8)
C13 H13 0.9300
C13 C14 1.371(8)
C14 H14 0.9300
C14 C15 1.377(8)
C15 H15 0.9300
C15 C16 1.356(7)
C16 C17 1.487(7)
C17 C18 1.404(7)
C17 C22 1.411(7)
C18 H18 0.9300
C18 C19 1.410(8)
C19 H19 0.9300
C19 C20 1.358(9)
C20 H20 0.9300
C20 C21 1.358(7)
C21 H21 0.9300
C21 C22 1.402(6)
C23 C24 1.512(6)
C23 C30 1.382(6)
C24 C25 1.390(6)
C24 C29 1.384(7)
C25 H25 0.9300
C25 C26 1.388(7)
C26 H26 0.9300
C26 C27 1.334(8)
C27 H27 0.9300
C27 C28 1.376(8)
C28 H28 0.9300
C28 C29 1.377(7)
C29 H29 0.9300
C30 C31 1.406(6)
C30 C34 1.526(6)
C31 C32 1.522(6)
C32 C33 1.549(6)
C32 C36 1.564(6)
C32 C39 1.500(6)
C33 C34 1.553(6)
C33 C37 1.524(6)
C33 C38 1.518(6)
C34 H34 0.9800
C34 C35 1.534(6)
C35 H35A 0.9700
C35 H35B 0.9700
C35 C36 1.523(6)
C36 H36A 0.9700
C36 H36B 0.9700
C37 H37A 0.9600
C37 H37B 0.9600
C37 H37C 0.9600
C38 H38A 0.9600
C38 H38B 0.9600
C38 H38C 0.9600
C39 H39A 0.9600
C39 H39B 0.9600
C39 H39C 0.9600

loop_
_geom_torsion_atom_site_label_1
_geom_torsion_atom_site_label_2
_geom_torsion_atom_site_label_3
_geom_torsion_atom_site_label_4
_geom_torsion
Ir1 O1 C31 C30 4.1(7)
Ir1 O1 C31 C32 -178.1(3)
Ir1 O2 C23 C24 179.6(3)
Ir1 O2 C23 C30 3.6(7)
Ir1 N1 C1 C2 -179.7(4)
Ir1 N1 C5 C4 -179.7(4)
Ir1 N1 C5 C6 -0.8(5)
Ir1 N2 C12 C13 -172.6(4)
Ir1 N2 C16 C15 172.3(4)
Ir1 N2 C16 C17 -7.2(5)
O1 Ir1 O2 C23 -0.2(4)
O1 Ir1 N1 C1 -90.4(4)
O1 Ir1 N1 C5 89.7(3)
O1 Ir1 N2 C12 -0.5(4)
O1 Ir1 N2 C16 -173.9(3)
O1 Ir1 C11 C6 -84.1(4)
O1 Ir1 C11 C10 92.7(5)
O1 Ir1 C22 C17 -5(2)
O1 Ir1 C22 C21 175.2(16)
O1 C31 C32 C33 146.6(4)
O1 C31 C32 C36 -109.0(4)
O1 C31 C32 C39 17.2(6)
O2 Ir1 O1 C31 -3.3(3)
O2 Ir1 N1 C1 -1.6(4)
O2 Ir1 N1 C5 178.5(3)
O2 Ir1 N2 C12 -89.6(4)
O2 Ir1 N2 C16 97.0(3)
O2 Ir1 C11 C6 -0.1(19)
O2 Ir1 C11 C10 176.7(14)
O2 Ir1 C22 C17 -94.5(4)
O2 Ir1 C22 C21 85.7(4)
O2 C23 C24 C25 143.4(4)
O2 C23 C24 C29 -31.9(6)
O2 C23 C30 C31 -4.2(8)
O2 C23 C30 C34 176.9(4)
N1 Ir1 O1 C31 90.6(3)
N1 Ir1 O2 C23 -87.3(4)
N1 Ir1 N2 C12 112.9(16)
N1 Ir1 N2 C16 -60.5(17)
N1 Ir1 C11 C6 3.0(3)
N1 Ir1 C11 C10 179.8(5)
N1 Ir1 C22 C17 171.5(3)
N1 Ir1 C22 C21 -8.3(5)
N1 C1 C2 C3 -1.6(8)
N1 C5 C6 C7 -177.8(4)
N1 C5 C6 C11 3.3(6)
N2 Ir1 O1 C31 -94.2(3)
N2 Ir1 O2 C23 94.7(4)
N2 Ir1 N1 C1 155.9(15)
N2 Ir1 N1 C5 -24.0(18)
N2 Ir1 C11 C6 -179.0(3)
N2 Ir1 C11 C10 -2.2(5)
N2 Ir1 C22 C17 -3.6(3)
N2 Ir1 C22 C21 176.6(5)
N2 C12 C13 C14 0.9(8)
N2 C16 C17 C18 -174.3(4)
N2 C16 C17 C22 4.1(6)
C1 N1 C5 C4 0.4(7)
C1 N1 C5 C6 179.3(4)
C1 C2 C3 C4 2.4(8)
C2 C3 C4 C5 -1.9(8)
C3 C4 C5 N1 0.5(8)
C3 C4 C5 C6 -178.2(5)
C4 C5 C6 C7 1.0(8)
C4 C5 C6 C11 -177.8(5)
C5 N1 C1 C2 0.2(7)
C5 C6 C7 C8 -178.4(4)
C5 C6 C11 Ir1 -4.3(5)
C5 C6 C11 C10 178.4(4)
C6 C7 C8 C9 -0.6(8)
C7 C6 C11 Ir1 176.8(4)
C7 C6 C11 C10 -0.5(7)
C7 C8 C9 C10 0.8(8)
C8 C9 C10 C11 -0.9(8)
C9 C10 C11 Ir1 -176.1(4)
C9 C10 C11 C6 0.7(7)
C11 Ir1 O1 C31 171.6(3)
C11 Ir1 O2 C23 -84.2(17)
C11 Ir1 N1 C1 178.7(4)
C11 Ir1 N1 C5 -1.2(3)
C11 Ir1 N2 C12 90.3(4)
C11 Ir1 N2 C16 -83.1(3)
C11 Ir1 C22 C17 90.6(4)
C11 Ir1 C22 C21 -89.3(5)
C11 C6 C7 C8 0.5(7)
C12 N2 C16 C15 -1.5(7)
C12 N2 C16 C17 179.0(4)
C12 C13 C14 C15 -1.5(8)
C13 C14 C15 C16 0.7(8)
C14 C15 C16 N2 0.9(8)
C14 C15 C16 C17 -179.7(5)
C15 C16 C17 C18 6.2(8)
C15 C16 C17 C22 -175.4(5)
C16 N2 C12 C13 0.6(7)
C16 C17 C18 C19 -179.9(5)
C16 C17 C22 Ir1 0.9(5)
C16 C17 C22 C21 -179.2(4)
C17 C18 C19 C20 -1.2(9)
C18 C17 C22 Ir1 179.4(4)
C18 C17 C22 C21 -0.8(7)
C18 C19 C20 C21 -0.2(10)
C19 C20 C21 C22 1.2(9)
C20 C21 C22 Ir1 179.2(5)
C20 C21 C22 C17 -0.7(8)
C22 Ir1 O1 C31 -92.8(19)
C22 Ir1 O2 C23 175.3(4)
C22 Ir1 N1 C1 89.9(4)
C22 Ir1 N1 C5 -90.0(3)
C22 Ir1 N2 C12 179.6(4)
C22 Ir1 N2 C16 6.2(3)
C22 Ir1 C11 C6 100.3(4)
C22 Ir1 C11 C10 -82.8(5)
C22 C17 C18 C19 1.7(8)
C23 C24 C25 C26 -178.2(4)
C23 C24 C29 C28 177.3(5)
C23 C30 C31 O1 -0.3(8)
C23 C30 C31 C32 -178.2(5)
C23 C30 C34 C33 -146.9(5)
C23 C30 C34 C35 106.7(5)
C24 C23 C30 C31 -179.9(4)
C24 C23 C30 C34 1.2(8)
C24 C25 C26 C27 0.6(8)
C25 C24 C29 C28 1.7(8)
C25 C26 C27 C28 2.7(9)
C26 C27 C28 C29 -3.7(9)
C27 C28 C29 C24 1.5(9)
C29 C24 C25 C26 -2.8(7)
C30 C23 C24 C25 -40.4(7)
C30 C23 C24 C29 144.2(5)
C30 C31 C32 C33 -35.2(4)
C30 C31 C32 C36 69.2(4)
C30 C31 C32 C39 -164.6(4)
C30 C34 C35 C36 67.0(5)
C31 C30 C34 C33 34.0(5)
C31 C30 C34 C35 -72.4(4)
C31 C32 C33 C34 51.7(4)
C31 C32 C33 C37 -65.0(5)
C31 C32 C33 C38 170.9(4)
C31 C32 C36 C35 -71.1(4)
C32 C33 C34 C30 -52.6(4)
C32 C33 C34 C35 58.3(4)
C33 C32 C36 C35 32.6(5)
C33 C34 C35 C36 -40.0(4)
C34 C30 C31 O1 178.8(5)
C34 C30 C31 C32 0.8(5)
C34 C35 C36 C32 4.4(5)
C36 C32 C33 C34 -54.5(4)
C36 C32 C33 C37 -171.2(4)
C36 C32 C33 C38 64.7(5)
C37 C33 C34 C30 64.3(5)
C37 C33 C34 C35 175.2(4)
C38 C33 C34 C30 -170.6(4)
C38 C33 C34 C35 -59.7(5)
C39 C32 C33 C34 179.8(4)
C39 C32 C33 C37 63.1(5)
C39 C32 C33 C38 -61.0(5)
C39 C32 C36 C35 161.1(4)
